data_4111917
loop_
_publ_author_name
'Cristian Saul Campos-Fern\'andez'
'Brandi L. Schottel'
'Helen T. Chifotides'
'Jitendra K. Bera'
'John Bacsa'
'John M. Koomen'
'David H. Russell'
'Kim R. Dunbar'

_publ_contact_author_address
; 
Department of Chemistry
Texas A&M University
PO Box 30012 
College Station 
Texas 77842-3012 
USA
;
_publ_contact_author_email dunbar@mail.chem.tamu.edu
_publ_contact_author_fax (979)8457177
_publ_contact_author_name 'Kim Dunbar'
_publ_contact_author_phone (979)8621485
_publ_section_title
;
 Anion Template Effect on the Self-Assembly and Interconversion of
 Metallacyclophanes
;
_journal_name_full 'Journal of the American Chemical Society'
_journal_page_first 12909
_journal_page_last 12923
_journal_paper_doi 10.1021/ja052108q
_journal_volume 127
_journal_year 2005
_chemical_formula_moiety '2(C16 H14 Mn N8), 4(B F4), 3(C2 H3 N)'
_chemical_formula_sum 'C38 H37 B4 F16 Mn2 N19'
_chemical_formula_weight 1216.99
_chemical_name_common {[Mn(bptz)(CH3CN)2][BF4]2}%\y1.5nCH3CN
_chemical_name_systematic
; 
 ? 
;
_space_group_IT_number 2
_symmetry_cell_setting triclinic
_symmetry_Int_Tables_number 2
_symmetry_space_group_name_Hall '-P 1'
_symmetry_space_group_name_H-M 'P -1'
_atom_sites_solution_hydrogens geom
_atom_sites_solution_primary direct
_atom_sites_solution_secondary difmap
_audit_creation_date 'October 28 2004'
_audit_creation_method
;
SHELXL-97, PLATON, and text editor.
;
_cell_angle_alpha 99.48(3)
_cell_angle_beta 107.53(3)
_cell_angle_gamma 102.27(3)
_cell_formula_units_Z 1
_cell_length_a 9.1350(18)
_cell_length_b 10.859(2)
_cell_length_c 14.631(3)
_cell_measurement_temperature 110(2)
_cell_volume 1311.0(6)
_computing_structure_refinement 'SHELXL-97 (Sheldrick, 1997)'
_computing_structure_solution 'SHELXS-97 (Sheldrick, 1990)'
_diffrn_ambient_temperature 110(2)
_diffrn_measured_fraction_theta_full 0.992
_diffrn_measured_fraction_theta_max 0.992
_diffrn_measurement_device_type 'SMART 1K CCD'
_diffrn_measurement_method '\w scans'
_diffrn_radiation_monochromator graphite
_diffrn_radiation_source 'fine-focus sealed tube'
_diffrn_radiation_type MoK\a
_diffrn_radiation_wavelength 0.71073
_diffrn_reflns_av_R_equivalents 0.0802
_diffrn_reflns_av_sigmaI/netI 0.1328
_diffrn_reflns_limit_h_max 10
_diffrn_reflns_limit_h_min -10
_diffrn_reflns_limit_k_max 12
_diffrn_reflns_limit_k_min -12
_diffrn_reflns_limit_l_max 17
_diffrn_reflns_limit_l_min -17
_diffrn_reflns_number 12767
_diffrn_reflns_theta_full 24.71
_diffrn_reflns_theta_max 24.71
_diffrn_reflns_theta_min 2.37
_exptl_absorpt_coefficient_mu 0.589
_exptl_absorpt_correction_T_max 0.9168
_exptl_absorpt_correction_T_min 0.8431
_exptl_absorpt_correction_type multi-scan
_exptl_absorpt_process_details 'SADABS (Bruker, 2000)'
_exptl_crystal_colour orange
_exptl_crystal_density_diffrn 1.541
_exptl_crystal_description plate
_exptl_crystal_F_000 612
_exptl_crystal_size_max 0.30
_exptl_crystal_size_mid 0.18
_exptl_crystal_size_min 0.15
_refine_diff_density_max 0.330
_refine_diff_density_min -0.500
_refine_diff_density_rms 0.084
_refine_ls_extinction_method none
_refine_ls_goodness_of_fit_ref 0.907
_refine_ls_hydrogen_treatment mixed
_refine_ls_matrix_type full
_refine_ls_number_parameters 382
_refine_ls_number_reflns 4445
_refine_ls_number_restraints 41
_refine_ls_restrained_S_all 0.906
_refine_ls_R_factor_all 0.1226
_refine_ls_R_factor_gt 0.0528
_refine_ls_shift/su_max 0.018
_refine_ls_shift/su_mean 0.000
_refine_ls_structure_factor_coef Fsqd
_refine_ls_weighting_details 'calc w=1/[\s^2^(Fo^2^)+(0.0582P)^2^+0.0000P] where P=(Fo^2^+2Fc^2^)/3'
_refine_ls_weighting_scheme calc
_refine_ls_wR_factor_gt 0.1130
_refine_ls_wR_factor_ref 0.1392
_reflns_number_gt 2315
_reflns_number_total 4445
_reflns_threshold_expression I>2\s(I)
_cod_data_source_file ja052108qsi20050426_035055.cif
_cod_data_source_block global
_cod_original_cell_volume 1311.0(5)
_cod_database_code 4111917

loop_
_symmetry_equiv_pos_as_xyz
'x, y, z'
'-x, -y, -z'

loop_
_atom_site_label
_atom_site_type_symbol
_atom_site_fract_x
_atom_site_fract_y
_atom_site_fract_z
_atom_site_U_iso_or_equiv
_atom_site_adp_type
_atom_site_occupancy
_atom_site_symmetry_multiplicity
_atom_site_calc_flag
_atom_site_refinement_flags
_atom_site_disorder_assembly
_atom_site_disorder_group
Mn1 Mn 0.00912(8) 0.28893(6) 0.67173(5) 0.0247(2) Uani 1 1 d . . .
B1 B 0.0752(7) 0.2324(5) 0.3510(4) 0.0284(13) Uani 1 1 d . . .
F2 F 0.2104(3) 0.3269(3) 0.4174(2) 0.0536(9) Uani 1 1 d . . .
F1 F 0.0892(3) 0.1117(2) 0.3604(2) 0.0465(8) Uani 1 1 d . . .
F4 F -0.0563(3) 0.2531(3) 0.3746(2) 0.0548(9) Uani 1 1 d . . .
F3 F 0.0585(4) 0.2447(3) 0.2575(2) 0.0656(10) Uani 1 1 d . . .
N4 N -0.2385(4) 0.1837(3) 0.5698(3) 0.0258(9) Uani 1 1 d . . .
N3 N -0.1436(4) 0.4314(3) 0.5006(3) 0.0245(9) Uani 1 1 d . . .
N6 N 0.1457(4) 0.0681(3) 0.5710(3) 0.0207(9) Uani 1 1 d . . .
N5 N 0.0181(4) 0.1132(3) 0.5623(2) 0.0196(9) Uani 1 1 d . . .
N2 N -0.0085(4) 0.4208(3) 0.5617(3) 0.0264(9) Uani 1 1 d . . .
N7 N -0.0329(5) 0.4418(4) 0.7674(3) 0.0360(11) Uani 1 1 d . . .
N8 N 0.0757(4) 0.1878(4) 0.7849(3) 0.0341(10) Uani 1 1 d . . .
N1 N 0.2556(4) 0.3893(3) 0.6822(3) 0.0219(9) Uani 1 1 d . . .
C5 C 0.2771(5) 0.4741(4) 0.6272(3) 0.0216(11) Uani 1 1 d . . .
C12 C -0.1218(5) 0.0433(4) 0.4916(3) 0.0176(10) Uani 1 1 d . . .
C11 C -0.2600(5) 0.0961(4) 0.4882(3) 0.0204(10) Uani 1 1 d . . .
C10 C -0.3994(5) 0.0538(4) 0.4070(3) 0.0276(11) Uani 1 1 d . . .
H10 H -0.4095 -0.0086 0.3501 0.033 Uiso 1 1 calc R . .
C9 C -0.5243(5) 0.1054(4) 0.4114(4) 0.0307(12) Uani 1 1 d . . .
H9 H -0.6213 0.0806 0.3564 0.037 Uiso 1 1 calc R . .
C6 C 0.1302(5) 0.4902(4) 0.5595(3) 0.0216(11) Uani 1 1 d . . .
C3 C 0.5591(5) 0.5214(4) 0.6961(3) 0.0301(12) Uani 1 1 d . . .
H3 H 0.6635 0.5677 0.7021 0.036 Uiso 1 1 calc R . .
C1 C 0.3862(5) 0.3687(4) 0.7432(3) 0.0290(12) Uani 1 1 d . . .
H1 H 0.3726 0.3075 0.7815 0.035 Uiso 1 1 calc R . .
C7 C -0.3624(5) 0.2313(4) 0.5734(4) 0.0344(13) Uani 1 1 d . . .
H7 H -0.3500 0.2933 0.6311 0.041 Uiso 1 1 calc R . .
C4 C 0.4270(5) 0.5422(4) 0.6314(3) 0.0298(12) Uani 1 1 d . . .
H4 H 0.4381 0.6011 0.5909 0.036 Uiso 1 1 calc R . .
C8 C -0.5061(5) 0.1926(4) 0.4959(4) 0.0348(13) Uani 1 1 d . . .
H8 H -0.5921 0.2261 0.5010 0.042 Uiso 1 1 calc R . .
C2 C 0.5391(5) 0.4331(4) 0.7522(3) 0.0260(11) Uani 1 1 d . . .
H2 H 0.6291 0.4170 0.7963 0.031 Uiso 1 1 calc R . .
C13 C -0.0362(5) 0.5198(5) 0.8298(4) 0.0316(12) Uani 1 1 d . . .
C14 C -0.0436(6) 0.6164(5) 0.9088(3) 0.0410(14) Uani 1 1 d . . .
H14A H -0.1114 0.6692 0.8801 0.062 Uiso 1 1 calc R . .
H14B H 0.0643 0.6726 0.9477 0.062 Uiso 1 1 calc R . .
H14C H -0.0887 0.5725 0.9516 0.062 Uiso 1 1 calc R . .
C15 C 0.0684(6) 0.1189(5) 0.8355(4) 0.0340(13) Uani 1 1 d . . .
C16 C 0.0547(8) 0.0328(6) 0.8990(4) 0.0679(19) Uani 1 1 d . . .
H16C H -0.0445 0.0283 0.9129 0.102 Uiso 1 1 calc R . .
H16A H 0.1462 0.0655 0.9610 0.102 Uiso 1 1 calc R . .
H16B H 0.0529 -0.0541 0.8663 0.102 Uiso 1 1 calc R . .
C18 C 0.3902(8) 0.8403(8) 0.8582(5) 0.096(3) Uani 1 1 d . . .
H18B H 0.3515 0.8458 0.9139 0.144 Uiso 1 1 calc R . .
H18C H 0.3060 0.7811 0.7990 0.144 Uiso 1 1 calc R . .
H18A H 0.4188 0.9268 0.8461 0.144 Uiso 1 1 calc R . .
N9 N 0.6411(9) 0.7548(7) 0.8993(7) 0.155(4) Uani 1 1 d . . .
C17 C 0.5312(10) 0.7913(8) 0.8815(6) 0.101(3) Uani 1 1 d . . .
F7 F 0.2572(13) 0.8780(9) 1.0610(6) 0.0635(15) Uani 0.59 1 d PD A -1
F5 F 0.4823(8) 0.8367(10) 1.1498(8) 0.0797(16) Uani 0.59 1 d PD A -1
B2 B 0.3207(10) 0.8154(8) 1.1311(6) 0.046(2) Uani 0.59 1 d PD A -1
F6 F 0.2423(7) 0.6833(5) 1.0970(5) 0.0627(19) Uani 0.59 1 d PD A -1
F8 F 0.2974(8) 0.8590(6) 1.2171(5) 0.083(2) Uani 0.59 1 d PD A -1
B2B B 0.3227(13) 0.8549(10) 1.1405(8) 0.046(2) Uani 0.41 1 d PD B -2
F5B F 0.4800(12) 0.8537(15) 1.1665(12) 0.0797(16) Uani 0.41 1 d PD B -2
F6B F 0.2273(11) 0.7368(8) 1.1396(7) 0.0627(19) Uani 0.41 1 d PD B -2
F7B F 0.2707(19) 0.8772(13) 1.0476(8) 0.0635(15) Uani 0.41 1 d PD B -2
F8B F 0.3086(12) 0.9512(8) 1.2078(7) 0.083(2) Uani 0.41 1 d PD B -2
C2S C 0.4253(10) 0.501(3) 0.988(2) 0.084(3) Uani 0.50 1 d PD C -3
N1S N 0.2950(10) 0.4982(13) 0.9599(9) 0.095(4) Uani 0.50 1 d PD C -3
C3S C 0.5907(12) 0.499(4) 1.023(3) 0.084(3) Uani 0.50 1 d PD C -3
H3S1 H 0.5962 0.4117 1.0294 0.126 Uiso 0.50 1 calc P D -3
H3S2 H 0.6476 0.5614 1.0872 0.126 Uiso 0.50 1 calc P E -3
H3S3 H 0.6405 0.5233 0.9752 0.126 Uiso 0.50 1 calc P F -3

loop_
_atom_site_aniso_label
_atom_site_aniso_U_11
_atom_site_aniso_U_22
_atom_site_aniso_U_33
_atom_site_aniso_U_23
_atom_site_aniso_U_13
_atom_site_aniso_U_12
Mn1 0.0201(4) 0.0234(4) 0.0322(4) 0.0064(3) 0.0108(3) 0.0070(3)
B1 0.033(3) 0.024(3) 0.034(3) 0.009(3) 0.017(3) 0.011(3)
F2 0.0372(17) 0.0395(18) 0.075(2) -0.0038(16) 0.0153(16) 0.0124(14)
F1 0.0562(19) 0.0319(16) 0.062(2) 0.0223(15) 0.0263(16) 0.0183(14)
F4 0.0338(17) 0.068(2) 0.069(2) 0.0070(17) 0.0262(16) 0.0229(15)
F3 0.099(3) 0.071(2) 0.050(2) 0.0344(18) 0.0378(19) 0.0375(19)
N4 0.021(2) 0.020(2) 0.043(3) 0.0091(19) 0.0190(19) 0.0091(17)
N3 0.017(2) 0.026(2) 0.032(2) 0.0110(19) 0.0059(17) 0.0090(16)
N6 0.019(2) 0.021(2) 0.028(2) 0.0097(17) 0.0114(17) 0.0100(16)
N5 0.0139(19) 0.022(2) 0.027(2) 0.0120(17) 0.0089(17) 0.0067(16)
N2 0.018(2) 0.023(2) 0.038(2) 0.0080(18) 0.0098(18) 0.0057(17)
N7 0.038(2) 0.041(3) 0.041(3) 0.015(2) 0.021(2) 0.019(2)
N8 0.037(2) 0.033(2) 0.034(3) 0.004(2) 0.016(2) 0.012(2)
N1 0.021(2) 0.022(2) 0.023(2) 0.0041(17) 0.0072(17) 0.0096(16)
C5 0.020(2) 0.018(2) 0.026(3) 0.003(2) 0.008(2) 0.0042(19)
C12 0.019(2) 0.017(2) 0.021(2) 0.009(2) 0.009(2) 0.0047(19)
C11 0.017(2) 0.018(2) 0.034(3) 0.012(2) 0.015(2) 0.0078(19)
C10 0.020(2) 0.032(3) 0.037(3) 0.014(2) 0.014(2) 0.009(2)
C9 0.018(2) 0.035(3) 0.046(3) 0.022(3) 0.011(2) 0.011(2)
C6 0.018(2) 0.017(2) 0.030(3) 0.003(2) 0.009(2) 0.0044(19)
C3 0.017(2) 0.033(3) 0.038(3) 0.007(2) 0.008(2) 0.004(2)
C1 0.026(3) 0.032(3) 0.026(3) 0.005(2) 0.005(2) 0.007(2)
C7 0.021(3) 0.017(3) 0.067(4) 0.004(2) 0.023(3) 0.003(2)
C4 0.019(3) 0.032(3) 0.036(3) 0.013(2) 0.005(2) 0.004(2)
C8 0.024(3) 0.026(3) 0.064(4) 0.019(3) 0.021(3) 0.011(2)
C2 0.020(2) 0.033(3) 0.025(3) 0.005(2) 0.007(2) 0.010(2)
C13 0.024(3) 0.040(3) 0.038(3) 0.019(3) 0.011(2) 0.017(2)
C14 0.049(3) 0.037(3) 0.032(3) -0.001(3) 0.015(3) 0.010(3)
C15 0.042(3) 0.035(3) 0.027(3) 0.011(2) 0.012(2) 0.010(2)
C16 0.097(5) 0.067(4) 0.047(4) 0.034(3) 0.023(4) 0.024(4)
C18 0.056(5) 0.146(7) 0.085(6) 0.029(5) 0.025(4) 0.024(5)
N9 0.078(5) 0.107(6) 0.224(9) -0.075(6) 0.043(6) 0.016(4)
C17 0.073(6) 0.105(7) 0.098(6) -0.032(5) 0.037(5) 0.003(5)
F7 0.067(3) 0.054(2) 0.060(3) 0.029(2) -0.001(2) 0.0181(18)
F5 0.044(2) 0.094(3) 0.108(4) 0.051(3) 0.017(2) 0.025(2)
B2 0.047(5) 0.035(7) 0.041(5) 0.018(5) -0.003(4) 0.004(5)
F6 0.065(3) 0.040(4) 0.069(5) 0.022(3) -0.001(3) 0.016(3)
F8 0.085(4) 0.093(6) 0.052(3) -0.009(4) 0.009(3) 0.025(5)
B2B 0.047(5) 0.035(7) 0.041(5) 0.018(5) -0.003(4) 0.004(5)
F5B 0.044(2) 0.094(3) 0.108(4) 0.051(3) 0.017(2) 0.025(2)
F6B 0.065(3) 0.040(4) 0.069(5) 0.022(3) -0.001(3) 0.016(3)
F7B 0.067(3) 0.054(2) 0.060(3) 0.029(2) -0.001(2) 0.0181(18)
F8B 0.085(4) 0.093(6) 0.052(3) -0.009(4) 0.009(3) 0.025(5)
C2S 0.047(4) 0.142(7) 0.050(6) -0.013(5) 0.019(5) 0.027(5)
N1S 0.060(8) 0.129(11) 0.096(9) 0.018(8) 0.029(8) 0.031(8)
C3S 0.047(4) 0.142(7) 0.050(6) -0.013(5) 0.019(5) 0.027(5)

loop_
_atom_type_symbol
_atom_type_description
_atom_type_scat_dispersion_real
_atom_type_scat_dispersion_imag
_atom_type_scat_source
C C 0.0033 0.0016 'International Tables Vol C Tables 4.2.6.8 and 6.1.1.4'
H H 0.0000 0.0000 'International Tables Vol C Tables 4.2.6.8 and 6.1.1.4'
B B 0.0013 0.0007 'International Tables Vol C Tables 4.2.6.8 and 6.1.1.4'
N N 0.0061 0.0033 'International Tables Vol C Tables 4.2.6.8 and 6.1.1.4'
F F 0.0171 0.0103 'International Tables Vol C Tables 4.2.6.8 and 6.1.1.4'
Mn Mn 0.3368 0.7283 'International Tables Vol C Tables 4.2.6.8 and 6.1.1.4'

loop_
_geom_angle_atom_site_label_1
_geom_angle_atom_site_label_2
_geom_angle_atom_site_label_3
_geom_angle
_geom_angle_site_symmetry_1
_geom_angle_site_symmetry_3
N8 Mn1 N7 93.81(14) . .
N8 Mn1 N4 108.67(14) . .
N7 Mn1 N4 101.46(14) . .
N8 Mn1 N1 97.32(14) . .
N7 Mn1 N1 99.20(14) . .
N4 Mn1 N1 145.35(13) . .
N8 Mn1 N5 87.18(13) . .
N7 Mn1 N5 172.45(14) . .
N4 Mn1 N5 71.18(13) . .
N1 Mn1 N5 88.09(12) . .
N8 Mn1 N2 168.41(14) . .
N7 Mn1 N2 85.99(14) . .
N4 Mn1 N2 82.68(13) . .
N1 Mn1 N2 71.32(13) . .
N5 Mn1 N2 94.54(12) . .
F3 B1 F1 111.0(4) . .
F3 B1 F2 109.1(4) . .
F1 B1 F2 109.6(4) . .
F3 B1 F4 110.1(4) . .
F1 B1 F4 109.4(4) . .
F2 B1 F4 107.5(4) . .
C11 N4 C7 117.6(4) . .
C11 N4 Mn1 119.2(3) . .
C7 N4 Mn1 120.6(3) . .
N2 N3 C6 116.9(3) . 2_566
C12 N6 N5 116.1(3) 2_556 .
N6 N5 C12 118.2(3) . .
N6 N5 Mn1 125.0(3) . .
C12 N5 Mn1 116.3(3) . .
N3 N2 C6 118.2(4) . .
N3 N2 Mn1 125.3(3) . .
C6 N2 Mn1 116.5(3) . .
C13 N7 Mn1 169.2(4) . .
C15 N8 Mn1 161.7(4) . .
C5 N1 C1 117.9(4) . .
C5 N1 Mn1 120.0(3) . .
C1 N1 Mn1 122.2(3) . .
N1 C5 C4 123.2(4) . .
N1 C5 C6 115.7(4) . .
C4 C5 C6 121.1(4) . .
N6 C12 N5 125.7(4) 2_556 .
N6 C12 C11 118.8(4) 2_556 .
N5 C12 C11 115.5(4) . .
N4 C11 C10 123.9(4) . .
N4 C11 C12 114.5(4) . .
C10 C11 C12 121.6(4) . .
C11 C10 C9 117.7(4) . .
C11 C10 H10 121.2 . .
C9 C10 H10 121.1 . .
C8 C9 C10 119.2(4) . .
C8 C9 H9 120.4 . .
C10 C9 H9 120.4 . .
N3 C6 N2 124.9(4) 2_566 .
N3 C6 C5 118.6(4) 2_566 .
N2 C6 C5 116.5(4) . .
C2 C3 C4 119.8(4) . .
C2 C3 H3 120.1 . .
C4 C3 H3 120.1 . .
N1 C1 C2 122.5(4) . .
N1 C1 H1 118.7 . .
C2 C1 H1 118.7 . .
N4 C7 C8 122.0(5) . .
N4 C7 H7 119.0 . .
C8 C7 H7 119.0 . .
C3 C4 C5 117.7(4) . .
C3 C4 H4 121.1 . .
C5 C4 H4 121.1 . .
C9 C8 C7 119.6(4) . .
C9 C8 H8 120.2 . .
C7 C8 H8 120.2 . .
C3 C2 C1 118.9(4) . .
C3 C2 H2 120.6 . .
C1 C2 H2 120.6 . .
N7 C13 C14 178.7(5) . .
C13 C14 H14A 109.5 . .
C13 C14 H14B 109.5 . .
H14A C14 H14B 109.5 . .
C13 C14 H14C 109.5 . .
H14A C14 H14C 109.5 . .
H14B C14 H14C 109.5 . .
N8 C15 C16 178.3(6) . .
C15 C16 H16C 109.5 . .
C15 C16 H16A 109.5 . .
H16C C16 H16A 109.5 . .
C15 C16 H16B 109.5 . .
H16C C16 H16B 109.5 . .
H16A C16 H16B 109.5 . .
C17 C18 H18B 109.5 . .
C17 C18 H18C 109.5 . .
H18B C18 H18C 109.5 . .
C17 C18 H18A 109.5 . .
H18B C18 H18A 109.5 . .
H18C C18 H18A 109.5 . .
N9 C17 C18 179.1(11) . .
F8 B2 F7 110.7(7) . .
F8 B2 F5 108.9(7) . .
F7 B2 F5 110.1(7) . .
F8 B2 F6 107.5(7) . .
F7 B2 F6 108.8(7) . .
F5 B2 F6 110.7(7) . .
F8B B2B F5B 109.2(9) . .
F8B B2B F7B 109.5(9) . .
F5B B2B F7B 110.2(9) . .
F8B B2B F6B 109.0(8) . .
F5B B2B F6B 110.4(9) . .
F7B B2B F6B 108.6(8) . .
N1S C2S C3S 178(2) . .
C2S C3S H3S1 109.5 . .
C2S C3S H3S2 109.5 . .
H3S1 C3S H3S2 109.4 . .
C2S C3S H3S3 109.5 . .
H3S1 C3S H3S3 109.5 . .
H3S2 C3S H3S3 109.4 . .

loop_
_geom_bond_atom_site_label_1
_geom_bond_atom_site_label_2
_geom_bond_distance
_geom_bond_site_symmetry_2
Mn1 N8 2.143(4) .
Mn1 N7 2.166(4) .
Mn1 N4 2.225(4) .
Mn1 N1 2.231(4) .
Mn1 N5 2.313(4) .
Mn1 N2 2.318(4) .
B1 F3 1.363(6) .
B1 F1 1.369(6) .
B1 F2 1.390(6) .
B1 F4 1.397(6) .
N4 C11 1.333(5) .
N4 C7 1.351(5) .
N3 N2 1.328(5) .
N3 C6 1.335(5) 2_566
N6 C12 1.324(5) 2_556
N6 N5 1.337(4) .
N5 C12 1.346(5) .
N2 C6 1.341(5) .
N7 C13 1.151(6) .
N8 C15 1.141(5) .
N1 C5 1.340(5) .
N1 C1 1.344(5) .
C5 C4 1.389(6) .
C5 C6 1.473(6) .
C12 N6 1.324(5) 2_556
C12 C11 1.484(6) .
C11 C10 1.380(6) .
C10 C9 1.388(6) .
C10 H10 0.9500 .
C9 C8 1.369(6) .
C9 H9 0.9500 .
C6 N3 1.335(5) 2_566
C3 C2 1.378(6) .
C3 C4 1.380(6) .
C3 H3 0.9500 .
C1 C2 1.379(6) .
C1 H1 0.9500 .
C7 C8 1.378(6) .
C7 H7 0.9500 .
C4 H4 0.9500 .
C8 H8 0.9500 .
C2 H2 0.9500 .
C13 C14 1.455(6) .
C14 H14A 0.9800 .
C14 H14B 0.9800 .
C14 H14C 0.9800 .
C15 C16 1.435(7) .
C16 H16C 0.9800 .
C16 H16A 0.9800 .
C16 H16B 0.9800 .
C18 C17 1.465(11) .
C18 H18B 0.9800 .
C18 H18C 0.9800 .
C18 H18A 0.9800 .
N9 C17 1.131(10) .
F7 B2 1.375(8) .
F5 B2 1.378(8) .
B2 F8 1.365(8) .
B2 F6 1.390(8) .
B2B F8B 1.369(9) .
B2B F5B 1.375(9) .
B2B F7B 1.378(9) .
B2B F6B 1.385(9) .
C2S N1S 1.129(4) .
C2S C3S 1.447(4) .
C3S H3S1 0.9797 .
C3S H3S2 0.9807 .
C3S H3S3 0.9796 .
